data_7033739
loop_
_publ_author_name
'Guo, Shuai'
'Bernhammer, Jan Christopher'
'Huynh, Han Vinh'

_publ_section_title
;
 1,2,4-Triazole-derived carbene complexes of gold: characterization,
 solid-state aggregation and ligand disproportionation.
;
_journal_issue 34
_journal_name_full 'Dalton transactions (Cambridge, England : 2003)'
_journal_page_first 15157
_journal_page_last 15165
_journal_paper_doi 10.1039/c4dt03201b
_journal_volume 44
_journal_year 2015
_chemical_formula_sum 'C10 H11 Au I3 N3'
_chemical_formula_weight 750.88
_chemical_name_systematic
; 
 ? 
;
_space_group_IT_number 14
_symmetry_cell_setting monoclinic
_symmetry_space_group_name_Hall '-P 2yn'
_symmetry_space_group_name_H-M 'P 1 21/n 1'
_atom_sites_solution_hydrogens geom
_atom_sites_solution_primary direct
_atom_sites_solution_secondary difmap
_audit_block_doi 10.5517/cc13k6xs
_audit_creation_method SHELXL-97
_audit_update_record
;
2014-12-05 deposited with the CCDC.
2015-01-20 downloaded from the CCDC.
;
_cell_angle_alpha 90.00
_cell_angle_beta 96.683(2)
_cell_angle_gamma 90.00
_cell_formula_units_Z 4
_cell_length_a 8.6366(6)
_cell_length_b 14.8770(11)
_cell_length_c 12.5813(9)
_cell_measurement_reflns_used 4663
_cell_measurement_temperature 100(2)
_cell_measurement_theta_max 27.38
_cell_measurement_theta_min 2.72
_cell_volume 1605.5(2)
_computing_cell_refinement 'Bruker SMART'
_computing_data_collection 'Bruker SMART'
_computing_data_reduction 'Bruker SAINT'
_computing_molecular_graphics 'Bruker SHELXTL'
_computing_publication_material 'Bruker SHELXTL'
_computing_structure_refinement 'SHELXL-97 (Sheldrick, 1997)'
_computing_structure_solution 'SHELXS-97 (Sheldrick, 1990)'
_diffrn_ambient_temperature 100(2)
_diffrn_measured_fraction_theta_full 0.998
_diffrn_measured_fraction_theta_max 0.998
_diffrn_measurement_device_type 'CCD area detector'
_diffrn_measurement_method 'phi and omega scans'
_diffrn_radiation_monochromator graphite
_diffrn_radiation_source 'fine-focus sealed tube'
_diffrn_radiation_type MoK\a
_diffrn_radiation_wavelength 0.71073
_diffrn_reflns_av_R_equivalents 0.0392
_diffrn_reflns_av_unetI/netI 0.0436
_diffrn_reflns_limit_h_max 11
_diffrn_reflns_limit_h_min -10
_diffrn_reflns_limit_k_max 19
_diffrn_reflns_limit_k_min -18
_diffrn_reflns_limit_l_max 14
_diffrn_reflns_limit_l_min -16
_diffrn_reflns_number 11014
_diffrn_reflns_theta_full 27.46
_diffrn_reflns_theta_max 27.46
_diffrn_reflns_theta_min 2.13
_exptl_absorpt_coefficient_mu 14.916
_exptl_absorpt_correction_T_max 0.4305
_exptl_absorpt_correction_T_min 0.1948
_exptl_absorpt_correction_type multi-scan
_exptl_absorpt_process_details
;
'SADABS v1.00 (Bruker,2008) was used for absorption correction. 
R(int) was 0.1197 before and 0.0531 after correction. The Ratio of 
minimum to maximum transmission is 0.4525. The l/2 correction factor 
is 0.0015'
;
_exptl_crystal_colour 'Dark Red'
_exptl_crystal_density_diffrn 3.106
_exptl_crystal_density_meas ?
_exptl_crystal_density_method 'not measured'
_exptl_crystal_description Block
_exptl_crystal_F_000 1320
_exptl_crystal_size_max 0.42
_exptl_crystal_size_mid 0.36
_exptl_crystal_size_min 0.22
_refine_diff_density_max 2.602
_refine_diff_density_min -3.524
_refine_diff_density_rms 0.313
_refine_ls_extinction_method none
_refine_ls_goodness_of_fit_ref 1.054
_refine_ls_hydrogen_treatment constr
_refine_ls_matrix_type full
_refine_ls_number_parameters 210
_refine_ls_number_reflns 3671
_refine_ls_number_restraints 132
_refine_ls_restrained_S_all 1.034
_refine_ls_R_factor_all 0.0519
_refine_ls_R_factor_gt 0.0475
_refine_ls_shift/su_max 0.001
_refine_ls_shift/su_mean 0.000
_refine_ls_structure_factor_coef Fsqd
_refine_ls_weighting_details 'calc w=1/[\s^2^(Fo^2^)+(0.0509P)^2^+42.6196P] where P=(Fo^2^+2Fc^2^)/3'
_refine_ls_weighting_scheme calc
_refine_ls_wR_factor_gt 0.1193
_refine_ls_wR_factor_ref 0.1217
_reflns_number_gt 3362
_reflns_number_total 3671
_reflns_threshold_expression >2sigma(I)
_cod_data_source_file c4dt03201b2.cif
_cod_data_source_block c288
_cod_depositor_comments
;
The following automatic conversions were performed:

'_symmetry_cell_setting' value 'Monoclinic' changed to 'monoclinic'
according to
/usr/data/users/saulius/crontab/automatic-downloads/rss-feeds/RSC/lib/dictionaries/cif_core.dic
dictionary named 'cif_core.dic' version 2.4.2 from 2011-04-26.

'_exptl_absorpt_correction_type' value 'Multi-scan' changed to
'multi-scan' according to
/usr/data/users/saulius/crontab/automatic-downloads/rss-feeds/RSC/lib/dictionaries/cif_core.dic
dictionary named 'cif_core.dic' version 2.4.2 from 2011-04-26.

'_exptl_crystal_density_meas' value 'Not measured' was changed to '?'
- the value is perceived as not measured.

Automatic conversion script
Id: cif_fix_values 3008 2015-01-20 13:52:24Z robertas 

 Adding full bibliography for 7033734--7033739.cif.
;
_cod_original_sg_symbol_H-M P2(1)/n
_cod_database_code 7033739

loop_
_symmetry_equiv_pos_as_xyz
'x, y, z'
'-x+1/2, y+1/2, -z+1/2'
'-x, -y, -z'
'x-1/2, -y-1/2, z-1/2'

loop_
_atom_site_label
_atom_site_type_symbol
_atom_site_fract_x
_atom_site_fract_y
_atom_site_fract_z
_atom_site_U_iso_or_equiv
_atom_site_adp_type
_atom_site_occupancy
_atom_site_symmetry_multiplicity
_atom_site_calc_flag
_atom_site_refinement_flags
_atom_site_disorder_assembly
_atom_site_disorder_group
Au1 Au 0.16673(4) 0.86828(2) 0.22239(3) 0.01898(13) Uani 1 1 d . . .
I1 I -0.13431(8) 0.89408(6) 0.21430(8) 0.0381(2) Uani 1 1 d . . .
I2 I 0.13993(10) 0.80093(6) 0.03140(8) 0.0405(2) Uani 1 1 d . . .
I3 I 0.46793(7) 0.83746(5) 0.25428(6) 0.02351(17) Uani 1 1 d . . .
N1 N 0.1874(11) 0.8856(6) 0.4619(8) 0.0248(19) Uani 1 1 d . . .
N2 N 0.1824(10) 1.0149(6) 0.3912(8) 0.026(2) Uani 1 1 d . B .
N3 N 0.1955(12) 0.9454(7) 0.5453(8) 0.033(2) Uani 1 1 d . . .
C1 C 0.1810(12) 0.9267(7) 0.3697(9) 0.024(2) Uani 1 1 d . . .
C2 C 0.1934(14) 1.0234(8) 0.4978(11) 0.034(3) Uani 1 1 d . . .
H2 H 0.1989 1.0794 0.5343 0.040 Uiso 1 1 calc R . .
C3 C 0.1855(16) 0.7888(8) 0.4813(11) 0.036(3) Uani 1 1 d . . .
H3A H 0.1424 0.7578 0.4158 0.055 Uiso 1 1 calc R . .
H3B H 0.1209 0.7760 0.5386 0.055 Uiso 1 1 calc R . .
H3C H 0.2921 0.7678 0.5027 0.055 Uiso 1 1 calc R . .
C4 C 0.1647(13) 1.0895(7) 0.3132(10) 0.028(2) Uani 1 1 d . . .
H4A H 0.1677 1.1473 0.3523 0.034 Uiso 1 1 calc R A 1
H4B H 0.0616 1.0846 0.2700 0.034 Uiso 1 1 calc R A 1
C5 C 0.297(3) 1.090(4) 0.2355(17) 0.025(4) Uani 0.54(6) 1 d PDU B 1
C6 C 0.278(3) 1.0785(18) 0.1246(17) 0.026(4) Uani 0.54(6) 1 d PDU B 1
H6 H 0.1774 1.0693 0.0875 0.031 Uiso 0.54(6) 1 calc PR B 1
C7 C 0.408(4) 1.0808(16) 0.0679(13) 0.026(4) Uani 0.54(6) 1 d PDU B 1
H7 H 0.3951 1.0736 -0.0077 0.031 Uiso 0.54(6) 1 calc PR B 1
C8 C 0.556(3) 1.0937(16) 0.1226(18) 0.026(4) Uani 0.54(6) 1 d PDU B 1
H8 H 0.6448 1.0945 0.0843 0.031 Uiso 0.54(6) 1 calc PR B 1
C9 C 0.575(3) 1.1054(18) 0.2334(19) 0.026(4) Uani 0.54(6) 1 d PDU B 1
H9 H 0.6759 1.1163 0.2702 0.031 Uiso 0.54(6) 1 calc PR B 1
C10 C 0.446(3) 1.101(3) 0.2899(15) 0.025(4) Uani 0.54(6) 1 d PDU B 1
H10 H 0.4588 1.1062 0.3657 0.030 Uiso 0.54(6) 1 calc PR B 1
C5A C 0.289(3) 1.090(4) 0.2481(19) 0.023(5) Uani 0.46(6) 1 d PDU B 2
C6A C 0.236(3) 1.0739(19) 0.1415(19) 0.023(5) Uani 0.46(6) 1 d PDU B 2
H6A H 0.1282 1.0653 0.1202 0.027 Uiso 0.46(6) 1 calc PR B 2
C7A C 0.341(4) 1.0701(17) 0.0662(16) 0.024(5) Uani 0.46(6) 1 d PDU B 2
H7A H 0.3053 1.0569 -0.0064 0.028 Uiso 0.46(6) 1 calc PR B 2
C8A C 0.498(4) 1.0854(16) 0.097(2) 0.024(5) Uani 0.46(6) 1 d PDU B 2
H8A H 0.5697 1.0844 0.0449 0.029 Uiso 0.46(6) 1 calc PR B 2
C9A C 0.551(3) 1.102(2) 0.203(2) 0.024(5) Uani 0.46(6) 1 d PDU B 2
H9A H 0.6593 1.1107 0.2246 0.029 Uiso 0.46(6) 1 calc PR B 2
C10A C 0.446(3) 1.107(3) 0.2783(18) 0.023(5) Uani 0.46(6) 1 d PDU B 2
H10A H 0.4814 1.1219 0.3505 0.028 Uiso 0.46(6) 1 calc PR B 2

loop_
_atom_site_aniso_label
_atom_site_aniso_U_11
_atom_site_aniso_U_22
_atom_site_aniso_U_33
_atom_site_aniso_U_23
_atom_site_aniso_U_13
_atom_site_aniso_U_12
Au1 0.01401(19) 0.0149(2) 0.0280(2) -0.00480(14) 0.00206(14) -0.00093(13)
I1 0.0140(3) 0.0429(5) 0.0570(6) -0.0209(4) 0.0015(3) 0.0000(3)
I2 0.0380(5) 0.0326(4) 0.0497(5) -0.0023(4) -0.0007(4) 0.0001(3)
I3 0.0157(3) 0.0235(3) 0.0312(4) -0.0039(3) 0.0018(3) 0.0011(2)
N1 0.023(5) 0.025(5) 0.027(5) -0.006(4) 0.009(4) -0.002(4)
N2 0.015(4) 0.021(4) 0.041(6) -0.007(4) 0.003(4) -0.003(3)
N3 0.031(5) 0.041(6) 0.028(5) -0.014(4) 0.009(4) 0.006(4)
C1 0.017(5) 0.023(5) 0.032(6) -0.008(4) 0.006(4) -0.002(4)
C2 0.029(6) 0.028(6) 0.045(8) -0.018(5) 0.010(5) 0.000(5)
C3 0.044(7) 0.024(6) 0.045(8) 0.003(5) 0.019(6) -0.001(5)
C4 0.024(5) 0.009(4) 0.050(7) -0.002(4) -0.001(5) 0.003(4)
C5 0.037(8) 0.023(7) 0.014(7) 0.001(5) -0.001(5) 0.009(5)
C6 0.038(8) 0.024(7) 0.015(6) 0.000(5) -0.001(5) 0.009(5)
C7 0.037(8) 0.025(7) 0.015(6) 0.001(5) -0.001(5) 0.009(5)
C8 0.038(8) 0.025(7) 0.015(7) 0.001(5) -0.001(5) 0.008(5)
C9 0.037(8) 0.026(7) 0.015(7) 0.000(5) -0.001(5) 0.008(5)
C10 0.036(8) 0.024(7) 0.014(7) 0.000(5) 0.000(5) 0.007(5)
C5A 0.034(8) 0.015(7) 0.019(7) 0.004(6) 0.000(5) 0.002(6)
C6A 0.033(9) 0.015(7) 0.019(7) 0.004(5) 0.000(5) 0.002(6)
C7A 0.034(9) 0.017(7) 0.019(7) 0.004(5) 0.001(5) 0.001(6)
C8A 0.035(9) 0.018(7) 0.019(7) 0.004(5) 0.002(5) 0.001(5)
C9A 0.034(9) 0.018(7) 0.019(8) 0.003(5) 0.001(5) 0.002(5)
C10A 0.034(9) 0.016(7) 0.018(7) 0.003(6) 0.001(5) 0.001(6)

loop_
_atom_type_symbol
_atom_type_description
_atom_type_scat_dispersion_real
_atom_type_scat_dispersion_imag
_atom_type_scat_source
C C 0.0033 0.0016 'International Tables Vol C Tables 4.2.6.8 and 6.1.1.4'
H H 0.0000 0.0000 'International Tables Vol C Tables 4.2.6.8 and 6.1.1.4'
N N 0.0061 0.0033 'International Tables Vol C Tables 4.2.6.8 and 6.1.1.4'
I I -0.4742 1.8119 'International Tables Vol C Tables 4.2.6.8 and 6.1.1.4'
Au Au -2.0133 8.8022 'International Tables Vol C Tables 4.2.6.8 and 6.1.1.4'

loop_
_geom_angle_atom_site_label_1
_geom_angle_atom_site_label_2
_geom_angle_atom_site_label_3
_geom_angle
C1 Au1 I2 177.1(3)
C1 Au1 I1 85.8(3)
I2 Au1 I1 92.27(3)
C1 Au1 I3 88.9(3)
I2 Au1 I3 93.11(3)
I1 Au1 I3 173.26(3)
C1 N1 N3 111.7(10)
C1 N1 C3 127.6(10)
N3 N1 C3 120.7(10)
C2 N2 C1 107.0(10)
C2 N2 C4 125.8(10)
C1 N2 C4 127.1(10)
C2 N3 N1 103.2(10)
N1 C1 N2 106.3(10)
N1 C1 Au1 126.8(8)
N2 C1 Au1 126.9(9)
N3 C2 N2 111.8(10)
C5A C4 N2 111(2)
C5A C4 C5 3.0(16)
N2 C4 C5 113(2)
C10 C5 C6 119.7(14)
C10 C5 C4 112.7(17)
C6 C5 C4 127.6(17)
C7 C6 C5 120.3(14)
C6 C7 C8 119.7(14)
C9 C8 C7 120.3(14)
C10 C9 C8 119.7(14)
C9 C10 C5 120.3(14)
C10A C5A C6A 119.9(16)
C10A C5A C4 128(2)
C6A C5A C4 112(2)
C7A C6A C5A 120.1(16)
C8A C7A C6A 119.9(16)
C9A C8A C7A 120.1(16)
C8A C9A C10A 119.9(16)
C5A C10A C9A 120.1(17)

loop_
_geom_bond_atom_site_label_1
_geom_bond_atom_site_label_2
_geom_bond_distance
Au1 C1 2.038(11)
Au1 I2 2.5888(10)
Au1 I1 2.6183(8)
Au1 I3 2.6259(7)
N1 C1 1.306(15)
N1 N3 1.371(13)
N1 C3 1.461(15)
N2 C2 1.339(16)
N2 C1 1.339(14)
N2 C4 1.477(15)
N3 C2 1.305(17)
C4 C5A 1.43(2)
C4 C5 1.59(2)
C5 C10 1.396(11)
C5 C6 1.396(11)
C6 C7 1.395(11)
C7 C8 1.396(11)
C8 C9 1.396(11)
C9 C10 1.395(11)
C5A C10A 1.386(12)
C5A C6A 1.386(12)
C6A C7A 1.386(12)
C7A C8A 1.386(12)
C8A C9A 1.386(12)
C9A C10A 1.386(12)
